data_1553632
loop_
_publ_author_name
'Yu, Lu'
'Cheng, Yuyu'
'Qi, Fei'
'Li, Rou'
'Li, Pengfei'

_publ_section_title
;
 Organocatalytic regioselective, diastereoselective, and enantioselective
 annulation of cyclic 1-azadienes with \g-nitro ketones via
 3,4-cyclization
;
_journal_issue 7
_journal_name_full 'Organic Chemistry Frontiers'
_journal_page_first 1336
_journal_paper_doi 10.1039/C6QO00832A
_journal_volume 4
_journal_year 2017
_chemical_formula_sum 'C20 H19 Br N2 O5 S'
_chemical_formula_weight 479.34
_space_group_IT_number 19
_space_group_name_Hall 'P 2ac 2ab'
_space_group_name_H-M_alt 'P 21 21 21'
_symmetry_cell_setting orthorhombic
_symmetry_space_group_name_H-M 'P 21 21 21'
_atom_sites_solution_hydrogens geom
_atom_sites_solution_primary direct
_atom_sites_solution_secondary difmap
_audit_creation_method SHELXL-97
_audit_update_record
;
2016-12-01 deposited with the CCDC.
2017-04-05 downloaded from the CCDC.
;
_cell_angle_alpha 90.00
_cell_angle_beta 90.00
_cell_angle_gamma 90.00
_cell_formula_units_Z 4
_cell_length_a 8.8208(3)
_cell_length_b 12.8570(4)
_cell_length_c 18.1141(5)
_cell_measurement_reflns_used 5745
_cell_measurement_temperature 296(2)
_cell_measurement_theta_max 26.92
_cell_measurement_theta_min 2.25
_cell_volume 2054.30(11)
_computing_cell_refinement 'Bruker APEXII'
_computing_data_collection 'Bruker APEXII'
_computing_data_reduction 'Bruker SAINT'
_computing_molecular_graphics 'Bruker SHELXTL'
_computing_publication_material 'Bruker SHELXTL'
_computing_structure_refinement 'SHELXL-97 (Sheldrick, 1997)'
_computing_structure_solution 'SHELXS-97 (Sheldrick, 1990)'
_diffrn_ambient_temperature 296(2)
_diffrn_measured_fraction_theta_full 0.995
_diffrn_measured_fraction_theta_max 0.995
_diffrn_measurement_device_type 'Bruker APEXII CCD area detector'
_diffrn_measurement_method 'phi and omega scans'
_diffrn_radiation_monochromator graphite
_diffrn_radiation_source 'fine-focus sealed tube'
_diffrn_radiation_type MoK\a
_diffrn_radiation_wavelength 0.71073
_diffrn_reflns_av_R_equivalents 0.1516
_diffrn_reflns_av_sigmaI/netI 0.1589
_diffrn_reflns_limit_h_max 10
_diffrn_reflns_limit_h_min -11
_diffrn_reflns_limit_k_max 16
_diffrn_reflns_limit_k_min -16
_diffrn_reflns_limit_l_max 23
_diffrn_reflns_limit_l_min -22
_diffrn_reflns_number 24921
_diffrn_reflns_theta_full 27.39
_diffrn_reflns_theta_max 27.39
_diffrn_reflns_theta_min 1.94
_exptl_absorpt_coefficient_mu 2.137
_exptl_absorpt_correction_T_max 0.7456
_exptl_absorpt_correction_T_min 0.5966
_exptl_absorpt_correction_type none
_exptl_absorpt_process_details 'SAINT ver. 7.34; Bruker SADABS'
_exptl_crystal_colour colourless
_exptl_crystal_density_diffrn 1.550
_exptl_crystal_density_method 'not measured'
_exptl_crystal_description BLOCK
_exptl_crystal_F_000 976
_exptl_crystal_size_max 0.46
_exptl_crystal_size_mid 0.40
_exptl_crystal_size_min 0.32
_refine_diff_density_max 0.275
_refine_diff_density_min -0.347
_refine_diff_density_rms 0.060
_refine_ls_abs_structure_details 'Flack H D (1983), Acta Cryst. A39, 876-881'
_refine_ls_abs_structure_Flack 0.030(8)
_refine_ls_extinction_method none
_refine_ls_goodness_of_fit_ref 0.994
_refine_ls_hydrogen_treatment mixed
_refine_ls_matrix_type full
_refine_ls_number_parameters 307
_refine_ls_number_reflns 4619
_refine_ls_number_restraints 0
_refine_ls_restrained_S_all 0.994
_refine_ls_R_factor_all 0.1259
_refine_ls_R_factor_gt 0.0514
_refine_ls_shift/su_max 0.001
_refine_ls_shift/su_mean 0.000
_refine_ls_structure_factor_coef Fsqd
_refine_ls_weighting_details 'calc w=1/[\s^2^(Fo^2^)+(0.0067P)^2^+0.0000P] where P=(Fo^2^+2Fc^2^)/3'
_refine_ls_weighting_scheme calc
_refine_ls_wR_factor_gt 0.0608
_refine_ls_wR_factor_ref 0.0689
_reflns_number_gt 2601
_reflns_number_total 4619
_reflns_threshold_expression >2sigma(I)
_cod_data_source_file c6qo00832a2.cif
_cod_data_source_block lpf4
_cod_depositor_comments
;
The following automatic conversions were performed:

data item '_symmetry_cell_setting' value 'Orthorhombic' was changed
to 'orthorhombic' in accordance with the
/home/saulius/struct/COD-crude-data/automatic-downloads/DataCite-retrospective/RSC/depositions/lib/dictionaries/cif_core.dic
dictionary named 'cif_core.dic' version 2.4.2 last updated on
2011-04-26.

Automatic conversion script
Id: cif_fix_values 6909 2019-04-08 15:41:33Z antanas 
;
_cod_original_sg_symbol_H-M P2(1)2(1)2(1)
_cod_database_code 1553632

loop_
_symmetry_equiv_pos_as_xyz
'x, y, z'
'-x+1/2, -y, z+1/2'
'-x, y+1/2, -z+1/2'
'x+1/2, -y+1/2, -z'

loop_
_atom_site_label
_atom_site_type_symbol
_atom_site_fract_x
_atom_site_fract_y
_atom_site_fract_z
_atom_site_U_iso_or_equiv
_atom_site_adp_type
_atom_site_occupancy
_atom_site_symmetry_multiplicity
_atom_site_calc_flag
_atom_site_refinement_flags
Br1 Br 0.02265(3) 0.80732(2) 0.815784(17) 0.06682(9) Uani 1 1 d .
S1 S 0.65768(7) 0.44753(5) 0.85168(4) 0.04307(19) Uani 1 1 d .
O1 O 0.81206(18) 0.42223(13) 0.86690(10) 0.0638(6) Uani 1 1 d .
O2 O 0.54663(19) 0.37022(10) 0.86656(9) 0.0584(6) Uani 1 1 d .
O3 O 0.1158(2) 0.60834(16) 0.52905(12) 0.0928(8) Uani 1 1 d .
H5B H 0.739(2) 0.4742(14) 0.6406(11) 0.042(6) Uiso 1 1 d .
O4 O 0.2077(3) 0.46590(17) 0.56151(14) 0.1323(10) Uani 1 1 d .
O5 O 0.70633(19) 0.50005(12) 0.60886(10) 0.0523(6) Uani 1 1 d .
N1 N 0.6376(2) 0.48093(13) 0.76252(10) 0.0384(6) Uani 1 1 d .
N2 N 0.2153(3) 0.55776(18) 0.55488(12) 0.0632(7) Uani 1 1 d .
C1 C 0.5908(2) 0.57548(16) 0.75675(12) 0.0318(7) Uani 1 1 d .
C2 C 0.5712(2) 0.63259(15) 0.82685(12) 0.0333(7) Uani 1 1 d .
C3 C 0.6055(3) 0.57012(16) 0.88629(13) 0.0369(7) Uani 1 1 d .
C4 C 0.5978(3) 0.60360(19) 0.95757(14) 0.0584(9) Uani 1 1 d .
H4A H 0.6235 0.5604 0.9968 0.070 Uiso 1 1 calc R
C5 C 0.5500(4) 0.70499(19) 0.96896(15) 0.0788(11) Uani 1 1 d .
H5A H 0.5408 0.7302 1.0169 0.095 Uiso 1 1 calc R
C6 C 0.5160(4) 0.76857(17) 0.91052(14) 0.0711(10) Uani 1 1 d .
H6A H 0.469(2) 0.8386(14) 0.9190(11) 0.052(6) Uiso 1 1 d .
C7 C 0.5237(3) 0.73378(16) 0.83863(13) 0.0509(8) Uani 1 1 d .
H7A H 0.4979 0.7769 0.7994 0.061 Uiso 1 1 calc R
C8 C 0.5507(2) 0.61967(14) 0.68263(13) 0.0310(6) Uani 1 1 d .
H8A H 0.5345(17) 0.6903(12) 0.6923(9) 0.024(4) Uiso 1 1 d .
C9 C 0.6773(3) 0.60799(17) 0.62487(14) 0.0409(7) Uani 1 1 d .
C10 C 0.6235(3) 0.65431(19) 0.55223(14) 0.0461(8) Uani 1 1 d .
H10B H 0.621(2) 0.7237(14) 0.5618(11) 0.040(6) Uiso 1 1 d .
H10A H 0.706(2) 0.6423(14) 0.5156(10) 0.036(6) Uiso 1 1 d .
C11 C 0.4793(3) 0.60524(18) 0.52498(13) 0.0502(8) Uani 1 1 d .
H11B H 0.4415(19) 0.6335(13) 0.4807(10) 0.030(6) Uiso 1 1 d .
H11A H 0.486(2) 0.5294(13) 0.5137(10) 0.034(5) Uiso 1 1 d .
C12 C 0.3550(3) 0.61388(17) 0.58285(14) 0.0421(7) Uani 1 1 d .
H12A H 0.3216(17) 0.6855(14) 0.5883(10) 0.027(5) Uiso 1 1 d .
C13 C 0.3992(2) 0.56767(16) 0.65755(13) 0.0346(7) Uani 1 1 d .
H13A H 0.4214(18) 0.4947(12) 0.6489(10) 0.025(5) Uiso 1 1 d .
C14 C 0.2797(2) 0.57712(16) 0.71623(13) 0.0361(7) Uani 1 1 d .
C15 C 0.2460(3) 0.49134(19) 0.75984(15) 0.0541(9) Uani 1 1 d .
H15A H 0.2900 0.4274 0.7491 0.065 Uiso 1 1 calc R
C16 C 0.1491(3) 0.4996(2) 0.81823(17) 0.0738(10) Uani 1 1 d .
H16A H 0.1267 0.4407 0.8460 0.089 Uiso 1 1 calc R
C17 C 0.0838(3) 0.5934(2) 0.83703(16) 0.0627(10) Uani 1 1 d .
H17A H 0.014(3) 0.5981(14) 0.8780(12) 0.059(7) Uiso 1 1 d .
C18 C 0.1160(2) 0.67733(18) 0.79284(14) 0.0437(8) Uani 1 1 d .
C19 C 0.2117(3) 0.67170(18) 0.73376(14) 0.0419(7) Uani 1 1 d .
H19A H 0.228(2) 0.7357(14) 0.6994(11) 0.044(6) Uiso 1 1 d .
C20 C 0.8231(2) 0.6608(2) 0.65135(15) 0.0636(9) Uani 1 1 d .
H20A H 0.7979 0.7182 0.6830 0.126(12) Uiso 1 1 calc R
H20B H 0.8791 0.6857 0.6095 0.151 Uiso 1 1 calc R
H20C H 0.8836 0.6116 0.6782 0.151 Uiso 1 1 calc R

loop_
_atom_site_aniso_label
_atom_site_aniso_U_11
_atom_site_aniso_U_22
_atom_site_aniso_U_33
_atom_site_aniso_U_23
_atom_site_aniso_U_13
_atom_site_aniso_U_12
Br1 0.07352(17) 0.06325(15) 0.06370(19) -0.01164(17) 0.01223(19) 0.01423(17)
S1 0.0574(4) 0.0368(3) 0.0350(4) 0.0048(3) 0.0015(4) 0.0066(3)
O1 0.0593(11) 0.0793(13) 0.0529(12) 0.0138(11) -0.0066(10) 0.0256(10)
O2 0.0849(13) 0.0327(8) 0.0577(12) 0.0071(9) 0.0087(11) -0.0131(9)
O3 0.0766(13) 0.1031(16) 0.0988(19) 0.0218(14) -0.0365(13) -0.0007(12)
O4 0.1442(18) 0.0724(14) 0.180(2) 0.0004(16) -0.1084(18) -0.0265(14)
O5 0.0684(12) 0.0483(10) 0.0400(12) 0.0055(10) 0.0088(10) 0.0227(9)
N1 0.0519(12) 0.0361(11) 0.0273(12) 0.0002(10) 0.0002(11) 0.0074(10)
N2 0.0780(16) 0.0619(14) 0.0498(15) 0.0044(14) -0.0289(13) -0.0007(14)
C1 0.0372(13) 0.0318(13) 0.0264(14) -0.0027(12) 0.0013(12) -0.0084(11)
C2 0.0469(14) 0.0309(11) 0.0222(14) -0.0044(11) -0.0007(12) -0.0056(10)
C3 0.0508(14) 0.0318(13) 0.0280(15) -0.0023(12) 0.0032(13) -0.0026(12)
C4 0.094(2) 0.0533(16) 0.0282(16) 0.0086(14) 0.0036(16) -0.0029(15)
C5 0.147(3) 0.0537(16) 0.0354(17) -0.0162(15) 0.0086(19) 0.010(2)
C6 0.140(3) 0.0346(13) 0.0387(17) -0.0071(13) 0.015(2) 0.0137(18)
C7 0.0819(18) 0.0334(11) 0.0373(16) 0.0001(12) -0.0028(17) -0.0037(14)
C8 0.0419(13) 0.0242(10) 0.0268(13) -0.0028(12) -0.0001(14) -0.0028(10)
C9 0.0548(16) 0.0383(13) 0.0296(15) 0.0037(13) 0.0020(14) 0.0010(13)
C10 0.0694(18) 0.0418(14) 0.0273(16) -0.0032(13) 0.0110(14) 0.0009(14)
C11 0.0739(18) 0.0540(15) 0.0227(14) 0.0001(13) -0.0025(16) 0.0105(16)
C12 0.0562(16) 0.0350(13) 0.0351(16) -0.0025(13) -0.0069(15) 0.0029(13)
C13 0.0410(13) 0.0316(12) 0.0312(15) -0.0037(12) 0.0019(13) 0.0030(11)
C14 0.0351(13) 0.0363(13) 0.0369(16) 0.0010(12) -0.0026(13) -0.0041(11)
C15 0.0576(16) 0.0421(15) 0.063(2) 0.0098(16) 0.0118(16) -0.0039(14)
C16 0.091(2) 0.0523(16) 0.078(2) 0.0242(18) 0.026(2) -0.0033(16)
C17 0.0619(18) 0.0640(17) 0.062(2) 0.0022(17) 0.0267(17) -0.0087(15)
C18 0.0393(13) 0.0437(14) 0.0482(18) -0.0101(14) -0.0009(13) -0.0036(13)
C19 0.0461(14) 0.0456(15) 0.0340(16) 0.0031(14) 0.0007(13) -0.0036(13)
C20 0.0461(16) 0.085(2) 0.060(2) -0.0009(18) 0.0076(16) -0.0166(15)

loop_
_atom_type_symbol
_atom_type_description
_atom_type_scat_dispersion_real
_atom_type_scat_dispersion_imag
_atom_type_scat_source
C C 0.0033 0.0016 'International Tables Vol C Tables 4.2.6.8 and 6.1.1.4'
H H 0.0000 0.0000 'International Tables Vol C Tables 4.2.6.8 and 6.1.1.4'
N N 0.0061 0.0033 'International Tables Vol C Tables 4.2.6.8 and 6.1.1.4'
O O 0.0106 0.0060 'International Tables Vol C Tables 4.2.6.8 and 6.1.1.4'
S S 0.1246 0.1234 'International Tables Vol C Tables 4.2.6.8 and 6.1.1.4'
Br Br -0.2901 2.4595 'International Tables Vol C Tables 4.2.6.8 and 6.1.1.4'

loop_
_geom_angle_atom_site_label_1
_geom_angle_atom_site_label_2
_geom_angle_atom_site_label_3
_geom_angle
O2 S1 O1 117.49(10)
O2 S1 N1 106.77(10)
O1 S1 N1 110.14(10)
O2 S1 C3 112.26(10)
O1 S1 C3 112.68(11)
N1 S1 C3 94.94(10)
C9 O5 H5B 110.7(15)
C1 N1 S1 110.67(16)
O3 N2 O4 122.8(3)
O3 N2 C12 118.1(2)
O4 N2 C12 119.0(2)
N1 C1 C2 115.9(2)
N1 C1 C8 120.38(19)
C2 C1 C8 123.60(18)
C3 C2 C7 119.6(2)
C3 C2 C1 110.88(18)
C7 C2 C1 129.5(2)
C4 C3 C2 123.1(2)
C4 C3 S1 129.36(19)
C2 C3 S1 107.56(17)
C3 C4 C5 117.0(2)
C3 C4 H4A 121.5
C5 C4 H4A 121.5
C6 C5 C4 120.8(2)
C6 C5 H5A 119.6
C4 C5 H5A 119.6
C5 C6 C7 121.7(2)
C5 C6 H6A 120.5(12)
C7 C6 H6A 117.2(12)
C6 C7 C2 117.8(2)
C6 C7 H7A 121.1
C2 C7 H7A 121.1
C1 C8 C9 113.60(17)
C1 C8 C13 107.48(17)
C9 C8 C13 112.45(19)
C1 C8 H8A 103.7(11)
C9 C8 H8A 109.4(10)
C13 C8 H8A 109.9(10)
O5 C9 C10 104.99(19)
O5 C9 C20 109.93(19)
C10 C9 C20 111.1(2)
O5 C9 C8 111.10(17)
C10 C9 C8 108.90(19)
C20 C9 C8 110.7(2)
C11 C10 C9 112.6(2)
C11 C10 H10B 116.9(13)
C9 C10 H10B 103.1(13)
C11 C10 H10A 109.7(11)
C9 C10 H10A 106.6(11)
H10B C10 H10A 107.3(16)
C10 C11 C12 110.7(2)
C10 C11 H11B 114.7(11)
C12 C11 H11B 107.7(11)
C10 C11 H11A 115.1(11)
C12 C11 H11A 104.9(11)
H11B C11 H11A 103.1(15)
N2 C12 C11 108.7(2)
N2 C12 C13 108.56(19)
C11 C12 C13 113.45(19)
N2 C12 H12A 103.8(10)
C11 C12 H12A 111.0(10)
C13 C12 H12A 110.8(11)
C14 C13 C12 114.60(18)
C14 C13 C8 111.10(18)
C12 C13 C8 108.02(18)
C14 C13 H13A 109.5(10)
C12 C13 H13A 106.6(11)
C8 C13 H13A 106.7(10)
C15 C14 C19 118.1(2)
C15 C14 C13 119.3(2)
C19 C14 C13 122.3(2)
C16 C15 C14 120.9(2)
C16 C15 H15A 119.6
C14 C15 H15A 119.6
C15 C16 C17 121.4(3)
C15 C16 H16A 119.3
C17 C16 H16A 119.3
C18 C17 C16 117.2(3)
C18 C17 H17A 122.0(12)
C16 C17 H17A 120.7(12)
C19 C18 C17 122.9(2)
C19 C18 Br1 118.94(18)
C17 C18 Br1 118.19(18)
C18 C19 C14 119.4(2)
C18 C19 H19A 120.8(11)
C14 C19 H19A 119.6(11)
C9 C20 H20A 109.5
C9 C20 H20B 109.5
H20A C20 H20B 109.5
C9 C20 H20C 109.5
H20A C20 H20C 109.5
H20B C20 H20C 109.5

loop_
_geom_bond_atom_site_label_1
_geom_bond_atom_site_label_2
_geom_bond_distance
Br1 C18 1.909(2)
S1 O2 1.4213(16)
S1 O1 1.4270(17)
S1 N1 1.6804(19)
S1 C3 1.758(2)
O3 N2 1.188(3)
O4 N2 1.189(3)
O5 C9 1.441(3)
O5 H5B 0.726(19)
N1 C1 1.288(3)
N2 C12 1.515(3)
C1 C2 1.477(3)
C1 C8 1.500(3)
C2 C3 1.377(3)
C2 C7 1.383(3)
C3 C4 1.363(3)
C4 C5 1.386(3)
C4 H4A 0.9300
C5 C6 1.371(3)
C5 H5A 0.9300
C6 C7 1.379(3)
C6 H6A 1.002(18)
C7 H7A 0.9300
C8 C9 1.538(3)
C8 C13 1.562(3)
C8 H8A 0.936(15)
C9 C10 1.520(3)
C9 C20 1.531(3)
C10 C11 1.503(4)
C10 H10B 0.909(18)
C10 H10A 1.000(18)
C11 C12 1.521(3)
C11 H11B 0.941(17)
C11 H11A 0.998(16)
C12 C13 1.528(3)
C12 H12A 0.972(18)
C13 C14 1.502(3)
C13 H13A 0.972(16)
C14 C15 1.389(3)
C14 C19 1.393(3)
C15 C16 1.364(4)
C15 H15A 0.9300
C16 C17 1.378(3)
C16 H16A 0.9300
C17 C18 1.374(3)
C17 H17A 0.96(2)
C18 C19 1.365(3)
C19 H19A 1.041(19)
C20 H20A 0.9600
C20 H20B 0.9600
C20 H20C 0.9600

loop_
_geom_torsion_atom_site_label_1
_geom_torsion_atom_site_label_2
_geom_torsion_atom_site_label_3
_geom_torsion_atom_site_label_4
_geom_torsion
O2 S1 N1 C1 113.18(16)
O1 S1 N1 C1 -118.21(16)
C3 S1 N1 C1 -1.85(18)
S1 N1 C1 C2 2.0(2)
S1 N1 C1 C8 -174.28(15)
N1 C1 C2 C3 -1.2(3)
C8 C1 C2 C3 175.02(19)
N1 C1 C2 C7 179.8(2)
C8 C1 C2 C7 -4.1(4)
C7 C2 C3 C4 -1.3(4)
C1 C2 C3 C4 179.6(2)
C7 C2 C3 S1 178.93(18)
C1 C2 C3 S1 -0.3(2)
O2 S1 C3 C4 71.0(3)
O1 S1 C3 C4 -64.4(3)
N1 S1 C3 C4 -178.6(2)
O2 S1 C3 C2 -109.23(17)
O1 S1 C3 C2 115.40(17)
N1 S1 C3 C2 1.16(17)
C2 C3 C4 C5 1.3(4)
S1 C3 C4 C5 -178.9(2)
C3 C4 C5 C6 -1.6(4)
C4 C5 C6 C7 1.9(5)
C5 C6 C7 C2 -1.7(5)
C3 C2 C7 C6 1.4(4)
C1 C2 C7 C6 -179.6(3)
N1 C1 C8 C9 -53.3(3)
C2 C1 C8 C9 130.7(2)
N1 C1 C8 C13 71.7(2)
C2 C1 C8 C13 -104.3(2)
C1 C8 C9 O5 64.3(2)
C13 C8 C9 O5 -58.1(2)
C1 C8 C9 C10 179.46(18)
C13 C8 C9 C10 57.1(2)
C1 C8 C9 C20 -58.1(2)
C13 C8 C9 C20 179.51(18)
O5 C9 C10 C11 62.0(2)
C20 C9 C10 C11 -179.3(2)
C8 C9 C10 C11 -57.1(2)
C9 C10 C11 C12 56.4(3)
O3 N2 C12 C11 -100.3(3)
O4 N2 C12 C11 81.8(3)
O3 N2 C12 C13 135.8(2)
O4 N2 C12 C13 -42.0(3)
C10 C11 C12 N2 -176.58(19)
C10 C11 C12 C13 -55.7(3)
N2 C12 C13 C14 -60.2(2)
C11 C12 C13 C14 178.79(18)
N2 C12 C13 C8 175.35(17)
C11 C12 C13 C8 54.4(2)
C1 C8 C13 C14 52.2(2)
C9 C8 C13 C14 177.97(17)
C1 C8 C13 C12 178.71(18)
C9 C8 C13 C12 -55.5(2)
C12 C13 C14 C15 134.3(2)
C8 C13 C14 C15 -102.9(2)
C12 C13 C14 C19 -52.3(3)
C8 C13 C14 C19 70.5(3)
C19 C14 C15 C16 -0.1(4)
C13 C14 C15 C16 173.5(2)
C14 C15 C16 C17 -1.4(4)
C15 C16 C17 C18 2.3(4)
C16 C17 C18 C19 -2.0(4)
C16 C17 C18 Br1 178.2(2)
C17 C18 C19 C14 0.6(4)
Br1 C18 C19 C14 -179.62(17)
C15 C14 C19 C18 0.5(3)
C13 C14 C19 C18 -173.0(2)
